data_7234024
loop_
_publ_author_name
'Wang, Jia-Yin'
'Shi, Yang'
'Tao, Dong-Liang'
'Bo, Qi-Bing'

_publ_section_title
;
 Series of 3D lanthanide MOFs derived from saddle-like alicyclic
 tetracarboxylate ligands: synthesis, characterization and
 structure--photoluminescence correlations
;
_journal_issue 43
_journal_name_full CrystEngComm
_journal_page_first 6591
_journal_paper_doi 10.1039/C9CE01337G
_journal_volume 21
_journal_year 2019
_chemical_formula_moiety 'C8 H10 Er Na O11, H2 O'
_chemical_formula_sum 'C8 H12 Er Na O12'
_chemical_formula_weight 490.43
_space_group_crystal_system monoclinic
_space_group_IT_number 14
_space_group_name_Hall '-P 2ybc'
_space_group_name_H-M_alt 'P 1 21/c 1'
_symmetry_space_group_name_Hall '-P 2ybc'
_symmetry_space_group_name_H-M 'P 1 21/c 1'
_atom_sites_solution_hydrogens mixed
_atom_sites_solution_primary direct
_audit_creation_date 2018-09-26
_audit_creation_method
;
Olex2 1.2-alpha
(compiled 2016.11.07 svn.r3352 for OlexSys, GUI svn.r5261)
;
_audit_update_record
;
2019-08-19 deposited with the CCDC.    2019-09-20 downloaded from the CCDC.
;
_cell_angle_alpha 90
_cell_angle_beta 97.800(6)
_cell_angle_gamma 90
_cell_formula_units_Z 4
_cell_length_a 11.7130(7)
_cell_length_b 7.9655(4)
_cell_length_c 14.7344(10)
_cell_measurement_reflns_used 3281
_cell_measurement_temperature 293(2)
_cell_measurement_theta_max 28.7790
_cell_measurement_theta_min 4.1650
_cell_volume 1362.00(14)
_computing_cell_refinement
;
CrysAlisPro, Agilent Technologies,
Version 1.171.37.35 (release 13-08-2014 CrysAlis171 .NET)
(compiled Aug 13 2014,18:06:01)
;
_computing_data_collection
;
CrysAlisPro, Agilent Technologies,
Version 1.171.37.35 (release 13-08-2014 CrysAlis171 .NET)
(compiled Aug 13 2014,18:06:01)
;
_computing_data_reduction
;
CrysAlisPro, Agilent Technologies,
Version 1.171.37.35 (release 13-08-2014 CrysAlis171 .NET)
(compiled Aug 13 2014,18:06:01)
;
_computing_molecular_graphics 'Olex2 (Dolomanov et al., 2009)'
_computing_publication_material 'Olex2 (Dolomanov et al., 2009)'
_computing_structure_refinement 'ShelXL (Sheldrick, 2015)'
_computing_structure_solution 'ShelXS (Sheldrick, 2008)'
_diffrn_ambient_temperature 293.15
_diffrn_detector 'CCD plate'
_diffrn_detector_area_resol_mean 16.0355
_diffrn_detector_type Eos
_diffrn_measured_fraction_theta_full 0.997
_diffrn_measured_fraction_theta_max 0.997
_diffrn_measurement_details
;
#__ type_ start__ end____ width___ exp.time_
  1 omega  -25.00   55.00   1.0000    1.6250
omega____ theta____ kappa____ phi______ frames
    -       15.8569  -99.0000  -60.0000 80

#__ type_ start__ end____ width___ exp.time_
  2 omega  -53.00   85.00   1.0000    1.6250
omega____ theta____ kappa____ phi______ frames
    -       15.8569    0.0000  -90.0000 138

#__ type_ start__ end____ width___ exp.time_
  3 omega  -25.00   22.00   1.0000    1.6250
omega____ theta____ kappa____ phi______ frames
    -      -17.0288  -99.0000    0.0000 47

#__ type_ start__ end____ width___ exp.time_
  4 omega  -53.00   13.00   1.0000    1.6250
omega____ theta____ kappa____ phi______ frames
    -       15.8569  -37.0000   90.0000 66
;
_diffrn_measurement_device 'four-circle diffractometer'
_diffrn_measurement_device_type 'Xcalibur, Eos, Gemini'
_diffrn_measurement_method '\w scans'
_diffrn_orient_matrix_UB_11 0.0403807000
_diffrn_orient_matrix_UB_12 -0.0439094000
_diffrn_orient_matrix_UB_13 -0.0228624000
_diffrn_orient_matrix_UB_21 0.0123128000
_diffrn_orient_matrix_UB_22 0.0750162000
_diffrn_orient_matrix_UB_23 -0.0226408000
_diffrn_orient_matrix_UB_31 0.0441760000
_diffrn_orient_matrix_UB_32 0.0192043000
_diffrn_orient_matrix_UB_33 0.0364642000
_diffrn_radiation_monochromator graphite
_diffrn_radiation_probe x-ray
_diffrn_radiation_type MoK\a
_diffrn_radiation_wavelength 0.710
_diffrn_reflns_av_R_equivalents 0.0555
_diffrn_reflns_av_unetI/netI 0.0605
_diffrn_reflns_Laue_measured_fraction_full 0.997
_diffrn_reflns_Laue_measured_fraction_max 0.997
_diffrn_reflns_limit_h_max 14
_diffrn_reflns_limit_h_min -14
_diffrn_reflns_limit_k_max 9
_diffrn_reflns_limit_k_min -9
_diffrn_reflns_limit_l_max 18
_diffrn_reflns_limit_l_min -18
_diffrn_reflns_number 8455
_diffrn_reflns_point_group_measured_fraction_full 0.997
_diffrn_reflns_point_group_measured_fraction_max 0.997
_diffrn_reflns_theta_full 25.214
_diffrn_reflns_theta_max 26.339
_diffrn_reflns_theta_min 3.299
_diffrn_source 'Enhance (Mo) X-ray Source'
_exptl_absorpt_coefficient_mu 6.257
_exptl_absorpt_correction_T_max 1.00000
_exptl_absorpt_correction_T_min 0.14896
_exptl_absorpt_correction_type multi-scan
_exptl_absorpt_process_details
;
CrysAlisPro, Agilent Technologies,
Version 1.171.37.35 (release 13-08-2014 CrysAlis171 .NET)
(compiled Aug 13 2014,18:06:01)
Empirical absorption correction using spherical harmonics,
 implemented in SCALE3 ABSPACK scaling algorithm.
;
_exptl_crystal_density_diffrn 2.392
_exptl_crystal_density_method 'not measured'
_exptl_crystal_description block
_exptl_crystal_F_000 940
_exptl_crystal_size_max 0.18
_exptl_crystal_size_mid 0.16
_exptl_crystal_size_min 0.14
_refine_diff_density_max 2.320
_refine_diff_density_min -2.619
_refine_diff_density_rms 0.283
_refine_ls_extinction_method none
_refine_ls_goodness_of_fit_ref 1.092
_refine_ls_hydrogen_treatment constr
_refine_ls_matrix_type full
_refine_ls_number_parameters 187
_refine_ls_number_reflns 2759
_refine_ls_number_restraints 0
_refine_ls_restrained_S_all 1.092
_refine_ls_R_factor_all 0.0529
_refine_ls_R_factor_gt 0.0446
_refine_ls_shift/su_max 0.001
_refine_ls_shift/su_mean 0.000
_refine_ls_structure_factor_coef Fsqd
_refine_ls_weighting_details
;
 w=1/[\s^2^(Fo^2^)+(0.0712P)^2^+2.6586P]
 where P=(Fo^2^+2Fc^2^)/3
;
_refine_ls_weighting_scheme calc
_refine_ls_wR_factor_gt 0.1172
_refine_ls_wR_factor_ref 0.1269
_reflns_Friedel_coverage 0.000
_reflns_number_gt 2353
_reflns_number_total 2759
_reflns_threshold_expression 'I > 2\s(I)'
_cod_data_source_file c9ce01337g2.cif
_cod_data_source_block Er-Na
_cod_depositor_comments 'Adding full bibliography for 7234018--7234025.cif.'
_cod_original_cell_volume 1362.01(14)
_cod_database_code 7234024
_shelxl_version_number 2013-2
_chemical_oxdiff_formula 'C H O Er'
_shelx_space_group_comment
;
The symmetry employed for this shelxl refinement is uniquely defined
by the following loop, which should always be used as a source of
symmetry information in preference to the above space-group names.
They are only intended as comments.
;
_shelx_estimated_absorpt_t_max 0.475
_shelx_estimated_absorpt_t_min 0.399
_reflns_odcompleteness_completeness 99.60
_reflns_odcompleteness_iscentric 1
_reflns_odcompleteness_theta 26.32
_olex2_refinement_description
;
1. Fixed Uiso
 At 1.2 times of:
  All C(H) groups
 At 1.5 times of:
  All O(H,H) groups
2. Uiso/Uaniso restraints and constraints
Uanis(O2) = Uanis(C1) = Uanis(O1)
3.a Riding coordinates:
 O9(H9A,H9B), O11(H11A,H11B), O10(H10A,H10B), O12(H12A,H12B)
3.b Ternary CH refined with riding coordinates:
 C3(H3), C5(H5), C7(H7), C2(H2)
;
_olex2_date_sample_data_collection 2010-04-01
_olex2_submission_special_instructions 'No special instructions were received'

loop_
_space_group_symop_operation_xyz
'x, y, z'
'-x, y+1/2, -z+1/2'
'-x, -y, -z'
'x, -y-1/2, z-1/2'

loop_
_atom_site_label
_atom_site_type_symbol
_atom_site_fract_x
_atom_site_fract_y
_atom_site_fract_z
_atom_site_U_iso_or_equiv
_atom_site_adp_type
_atom_site_occupancy
_atom_site_site_symmetry_order
_atom_site_calc_flag
_atom_site_refinement_flags_posn
Er1 Er 0.61628(3) 0.43027(4) 0.42020(2) 0.01088(16) Uani 1 1 d .
Na1 Na 0.9128(3) 0.6725(4) 0.4627(2) 0.0311(8) Uani 1 1 d .
O2 O 0.5527(4) 0.6341(6) 0.5210(4) 0.0186(7) Uani 1 1 d .
O7 O 0.4761(4) 0.7234(7) 0.6975(3) 0.0198(12) Uani 1 1 d .
O5 O 0.9063(5) 1.0855(8) 0.7563(4) 0.0301(15) Uani 1 1 d .
O1 O 0.7244(4) 0.6940(6) 0.4891(4) 0.0186(7) Uani 1 1 d .
O4 O 0.7145(5) 1.3210(6) 0.5636(4) 0.0212(12) Uani 1 1 d .
O3 O 0.6650(5) 1.1458(6) 0.4516(4) 0.0230(12) Uani 1 1 d .
O9 O 1.0507(7) 0.8330(9) 0.5494(6) 0.061(2) Uani 1 1 d .
H9A H 1.0547 0.9334 0.5691 0.091 Uiso 1 1 d R
H9B H 1.0964 0.7773 0.5878 0.091 Uiso 1 1 d R
O11 O 1.0629(5) 0.5153(8) 0.4086(4) 0.0318(14) Uani 1 1 d .
H11A H 1.1179 0.5789 0.3980 0.048 Uiso 1 1 d R
H11B H 1.0235 0.4870 0.3582 0.048 Uiso 1 1 d R
O10 O 0.9100(6) 0.8594(10) 0.3422(5) 0.0459(19) Uani 1 1 d .
H10A H 0.9421 0.8174 0.2990 0.069 Uiso 1 1 d R
H10B H 0.8539 0.9210 0.3198 0.069 Uiso 1 1 d R
C6 C 0.8073(6) 1.0672(8) 0.7746(5) 0.0100(14) Uani 1 1 d .
O12 O 0.2756(7) 0.5343(9) 0.2433(6) 0.053(2) Uani 1 1 d .
H12A H 0.3230 0.5761 0.2861 0.079 Uiso 1 1 d R
H12B H 0.2982 0.5676 0.1939 0.079 Uiso 1 1 d R
C3 C 0.6562(6) 0.8588(9) 0.6915(5) 0.0141(15) Uani 1 1 d .
H3 H 0.7173 0.7756 0.7071 0.017 Uiso 1 1 calc R
C4 C 0.5548(6) 0.8158(8) 0.7389(5) 0.0132(14) Uani 1 1 d .
C5 C 0.7090(6) 1.0399(9) 0.6991(5) 0.0132(15) Uani 1 1 d .
H5 H 0.6481 1.1225 0.7041 0.016 Uiso 1 1 calc R
C1 C 0.6404(7) 0.7325(9) 0.5276(5) 0.0186(7) Uani 1 1 d .
C7 C 0.7286(6) 1.0224(9) 0.5983(5) 0.0129(14) Uani 1 1 d .
H7 H 0.8048 0.9754 0.5935 0.015 Uiso 1 1 calc R
C2 C 0.6354(6) 0.8857(9) 0.5856(5) 0.0120(14) Uani 1 1 d .
H2 H 0.5602 0.9395 0.5691 0.014 Uiso 1 1 calc R
C8 C 0.7029(6) 1.1723(9) 0.5342(5) 0.0161(15) Uani 1 1 d .
O6 O 0.7804(5) 1.0678(6) 0.8561(4) 0.0190(13) Uani 1 1 d .
O8 O 0.5499(5) 0.8690(7) 0.8183(4) 0.0200(12) Uani 1 1 d .

loop_
_atom_site_aniso_label
_atom_site_aniso_U_11
_atom_site_aniso_U_22
_atom_site_aniso_U_33
_atom_site_aniso_U_23
_atom_site_aniso_U_13
_atom_site_aniso_U_12
Er1 0.0159(2) 0.0088(2) 0.0077(2) -0.00021(11) 0.00113(16) -0.00097(10)
Na1 0.0229(17) 0.0378(19) 0.0332(19) 0.0078(16) 0.0060(15) 0.0023(15)
O2 0.0240(18) 0.0135(15) 0.0196(17) -0.0037(14) 0.0072(14) -0.0027(13)
O7 0.020(3) 0.028(3) 0.012(3) -0.005(2) 0.003(2) -0.013(2)
O5 0.006(3) 0.067(5) 0.017(3) 0.002(3) 0.003(2) -0.008(2)
O1 0.0240(18) 0.0135(15) 0.0196(17) -0.0037(14) 0.0072(14) -0.0027(13)
O4 0.030(3) 0.012(2) 0.020(3) 0.000(2) -0.005(2) 0.000(2)
O3 0.040(3) 0.013(2) 0.013(3) 0.002(2) -0.007(3) 0.002(2)
O9 0.070(5) 0.038(4) 0.064(5) 0.001(4) -0.026(4) -0.004(4)
O11 0.032(3) 0.040(3) 0.024(3) 0.001(3) 0.004(3) -0.006(3)
O10 0.036(4) 0.066(5) 0.040(4) 0.019(4) 0.019(3) 0.022(4)
C6 0.009(3) 0.015(3) 0.007(3) -0.001(3) 0.004(3) -0.006(2)
O12 0.046(5) 0.042(4) 0.068(6) 0.008(4) 0.001(4) -0.017(3)
C3 0.018(4) 0.016(3) 0.007(3) -0.002(3) -0.002(3) 0.000(3)
C4 0.020(4) 0.009(3) 0.009(3) -0.003(3) -0.001(3) -0.003(3)
C5 0.017(4) 0.016(3) 0.005(3) -0.001(3) -0.004(3) -0.001(3)
C1 0.0240(18) 0.0135(15) 0.0196(17) -0.0037(14) 0.0072(14) -0.0027(13)
C7 0.013(3) 0.012(3) 0.014(4) -0.002(3) 0.004(3) -0.003(3)
C2 0.013(3) 0.013(3) 0.010(3) 0.001(3) 0.002(3) 0.001(3)
C8 0.010(3) 0.019(4) 0.019(4) -0.001(3) 0.003(3) -0.003(3)
O6 0.025(3) 0.020(3) 0.010(3) -0.003(2) -0.002(2) 0.000(2)
O8 0.024(3) 0.023(3) 0.013(3) -0.008(2) 0.004(2) -0.009(2)

loop_
_atom_type_symbol
_atom_type_description
_atom_type_scat_dispersion_real
_atom_type_scat_dispersion_imag
_atom_type_scat_source
C C 0.0033 0.0016 'International Tables Vol C Tables 4.2.6.8 and 6.1.1.4'
H H 0.0000 0.0000 'International Tables Vol C Tables 4.2.6.8 and 6.1.1.4'
Er Er -0.2586 4.9576 'International Tables Vol C Tables 4.2.6.8 and 6.1.1.4'
Na Na 0.0362 0.0249 'International Tables Vol C Tables 4.2.6.8 and 6.1.1.4'
O O 0.0106 0.0060 'International Tables Vol C Tables 4.2.6.8 and 6.1.1.4'

loop_
_geom_angle_atom_site_label_1
_geom_angle_atom_site_label_2
_geom_angle_atom_site_label_3
_geom_angle
_geom_angle_site_symmetry_1
_geom_angle_site_symmetry_3
O2 Er1 Na1 145.53(13) 3_666 .
O2 Er1 Na1 84.89(13) . .
O2 Er1 O2 64.2(2) 3_666 .
O2 Er1 O1 51.77(16) . .
O2 Er1 O1 115.41(17) 3_666 .
O2 Er1 O4 85.61(18) 3_666 1_545
O2 Er1 O4 81.55(18) . 1_545
O2 Er1 O3 84.9(2) 3_666 1_545
O2 Er1 C1 26.3(2) . .
O2 Er1 C1 90.3(2) 3_666 .
O2 Er1 C8 104.3(2) . 1_545
O2 Er1 C8 82.53(19) 3_666 1_545
O7 Er1 Na1 134.56(14) 3_666 .
O7 Er1 O2 133.20(18) 3_666 .
O7 Er1 O2 79.87(18) 3_666 3_666
O7 Er1 O1 153.29(18) 3_666 .
O7 Er1 O4 126.28(18) 3_666 1_545
O7 Er1 O3 73.20(19) 3_666 1_545
O7 Er1 C1 150.7(2) 3_666 .
O7 Er1 C8 99.3(2) 3_666 1_545
O1 Er1 Na1 33.70(13) . .
O1 Er1 C1 25.53(19) . .
O1 Er1 C8 104.23(19) . 1_545
O4 Er1 Na1 74.59(14) 1_545 .
O4 Er1 O1 78.49(17) 1_545 .
O4 Er1 C1 79.7(2) 1_545 .
O4 Er1 C8 27.22(19) 1_545 1_545
O3 Er1 Na1 104.68(15) 1_545 .
O3 Er1 O2 128.08(18) 1_545 .
O3 Er1 O1 127.45(16) 1_545 .
O3 Er1 O4 54.06(17) 1_545 1_545
O3 Er1 C1 133.72(19) 1_545 .
O3 Er1 C8 27.0(2) 1_545 1_545
C1 Er1 Na1 58.97(16) . .
C8 Er1 Na1 91.41(15) 1_545 .
C8 Er1 C1 106.7(2) 1_545 .
O6 Er1 Na1 44.03(14) 4_575 .
O6 Er1 O2 167.45(17) 4_575 3_666
O6 Er1 O2 127.72(18) 4_575 .
O6 Er1 O7 91.67(19) 4_575 3_666
O6 Er1 O1 76.05(17) 4_575 .
O6 Er1 O4 92.10(19) 4_575 1_545
O6 Er1 O3 83.80(19) 4_575 1_545
O6 Er1 C1 101.5(2) 4_575 .
O6 Er1 C8 89.8(2) 4_575 1_545
O6 Er1 O8 87.31(19) 4_575 4_575
O8 Er1 Na1 88.61(15) 4_575 .
O8 Er1 O2 79.85(19) 4_575 .
O8 Er1 O2 99.79(19) 4_575 3_666
O8 Er1 O7 77.79(19) 4_575 3_666
O8 Er1 O1 78.01(18) 4_575 .
O8 Er1 O4 155.92(19) 4_575 1_545
O8 Er1 O3 149.32(19) 4_575 1_545
O8 Er1 C1 76.8(2) 4_575 .
O8 Er1 C8 175.8(2) 4_575 1_545
Er1 Na1 H11B 97.3 . .
Na1 Na1 Er1 97.41(13) 3_766 .
Na1 Na1 H11B 54.9 3_766 .
O1 Na1 Er1 38.65(13) . .
O1 Na1 Na1 122.4(2) . 3_766
O1 Na1 O9 118.8(3) . .
O1 Na1 O11 149.9(3) . .
O1 Na1 O11 85.8(2) . 3_766
O1 Na1 H11B 135.1 . .
O1 Na1 O10 99.7(2) . .
O1 Na1 O6 71.03(19) . 4_575
O9 Na1 Er1 153.4(3) . .
O9 Na1 Na1 85.8(2) . 3_766
O9 Na1 O11 89.0(3) . .
O9 Na1 O11 84.8(3) . 3_766
O9 Na1 H11B 105.9 . .
O9 Na1 O10 90.2(3) . .
O9 Na1 O6 168.7(3) . 4_575
O11 Na1 Er1 80.09(18) 3_766 .
O11 Na1 Er1 111.3(2) . .
O11 Na1 Na1 43.01(17) . 3_766
O11 Na1 Na1 42.58(17) 3_766 3_766
O11 Na1 O11 85.6(2) . 3_766
O11 Na1 H11B 19.0 . .
O11 Na1 H11B 95.6 3_766 .
O11 Na1 O6 90.8(2) 3_766 4_575
O11 Na1 O6 80.3(2) . 4_575
O10 Na1 Er1 105.8(2) . .
O10 Na1 Na1 133.7(2) . 3_766
O10 Na1 O11 90.9(3) . .
O10 Na1 O11 173.9(3) . 3_766
O10 Na1 H11B 82.4 . .
O10 Na1 O6 93.5(3) . 4_575
O6 Na1 Er1 33.94(13) 4_575 .
O6 Na1 Na1 83.98(17) 4_575 3_766
O6 Na1 H11B 64.1 4_575 .
Er1 O2 Er1 115.8(2) 3_666 .
C1 O2 Er1 98.6(4) . .
C1 O2 Er1 145.0(5) . 3_666
C4 O7 Er1 156.7(5) . 3_666
Na1 O1 Er1 107.7(2) . .
C1 O1 Er1 90.3(4) . .
C1 O1 Na1 159.4(5) . .
C8 O4 Er1 91.2(4) . 1_565
C8 O3 Er1 94.2(4) . 1_565
Na1 O9 H9A 135.4 . .
Na1 O9 H9B 114.2 . .
H9A O9 H9B 105.3 . .
Na1 O11 Na1 94.4(2) . 3_766
Na1 O11 H11A 111.1 . .
Na1 O11 H11A 120.3 3_766 .
Na1 O11 H11B 95.4 . .
Na1 O11 H11B 121.1 3_766 .
H11A O11 H11B 109.4 . .
Na1 O10 H10A 111.1 . .
Na1 O10 H10B 126.8 . .
H10A O10 H10B 109.5 . .
O5 C6 C5 120.3(7) . .
O5 C6 O6 124.1(7) . .
O6 C6 C5 115.6(6) . .
H12A O12 H12B 105.3 . .
C4 C3 H3 109.7 . .
C4 C3 C5 120.5(6) . .
C4 C3 C2 118.2(6) . .
C5 C3 H3 109.7 . .
C2 C3 H3 109.7 . .
C2 C3 C5 87.2(5) . .
O7 C4 C3 118.6(6) . .
O8 C4 O7 121.5(7) . .
O8 C4 C3 119.9(6) . .
C6 C5 C3 116.2(5) . .
C6 C5 H5 109.8 . .
C6 C5 C7 121.8(6) . .
C3 C5 H5 109.8 . .
C7 C5 C3 87.5(5) . .
C7 C5 H5 109.8 . .
O2 C1 Er1 55.2(4) . .
O2 C1 C2 116.6(7) . .
O1 C1 Er1 64.2(4) . .
O1 C1 O2 119.3(7) . .
O1 C1 C2 124.0(7) . .
C2 C1 Er1 171.8(5) . .
C5 C7 H7 111.1 . .
C2 C7 C5 89.2(5) . .
C2 C7 H7 111.1 . .
C8 C7 C5 118.9(6) . .
C8 C7 H7 111.1 . .
C8 C7 C2 113.7(6) . .
C3 C2 H2 108.6 . .
C1 C2 C3 116.5(6) . .
C1 C2 C7 124.5(6) . .
C1 C2 H2 108.6 . .
C7 C2 C3 87.9(5) . .
C7 C2 H2 108.6 . .
O4 C8 Er1 61.5(4) . 1_565
O4 C8 C7 121.3(6) . .
O3 C8 Er1 58.8(4) . 1_565
O3 C8 O4 119.8(7) . .
O3 C8 C7 118.8(6) . .
C7 C8 Er1 169.9(5) . 1_565
Er1 O6 Na1 102.0(2) 4_576 4_576
C6 O6 Er1 136.4(5) . 4_576
C6 O6 Na1 109.5(4) . 4_576
C4 O8 Er1 143.6(5) . 4_576

loop_
_geom_bond_atom_site_label_1
_geom_bond_atom_site_label_2
_geom_bond_distance
_geom_bond_site_symmetry_2
Er1 Na1 3.948(3) .
Er1 O2 2.323(5) 3_666
Er1 O2 2.386(5) .
Er1 O7 2.273(5) 3_666
Er1 O1 2.588(5) .
Er1 O4 2.426(5) 1_545
Er1 O3 2.367(5) 1_545
Er1 C1 2.874(7) .
Er1 C8 2.759(8) 1_545
Er1 O6 2.254(6) 4_575
Er1 O8 2.258(5) 4_575
Na1 Na1 3.511(7) 3_766
Na1 O1 2.299(6) .
Na1 O9 2.305(8) .
Na1 O11 2.402(7) 3_766
Na1 O11 2.383(7) .
Na1 H11B 2.6037 .
Na1 O10 2.314(8) .
Na1 O6 2.806(6) 4_575
O2 Er1 2.323(5) 3_666
O2 C1 1.286(9) .
O7 Er1 2.273(5) 3_666
O7 C4 1.269(8) .
O5 C6 1.234(9) .
O1 C1 1.239(9) .
O4 Er1 2.426(5) 1_565
O4 C8 1.262(9) .
O3 Er1 2.367(5) 1_565
O3 C8 1.255(9) .
O9 H9A 0.8500 .
O9 H9B 0.8501 .
O11 Na1 2.402(7) 3_766
O11 H11A 0.8503 .
O11 H11B 0.8502 .
O10 H10A 0.8503 .
O10 H10B 0.8500 .
C6 C5 1.504(9) .
C6 O6 1.284(9) .
O12 H12A 0.8499 .
O12 H12B 0.8500 .
C3 H3 0.9800 .
C3 C4 1.497(10) .
C3 C5 1.567(9) .
C3 C2 1.561(9) .
C4 O8 1.252(8) .
C5 H5 0.9800 .
C5 C7 1.540(10) .
C1 C2 1.495(10) .
C7 H7 0.9800 .
C7 C2 1.535(10) .
C7 C8 1.526(10) .
C2 H2 0.9800 .
C8 Er1 2.759(8) 1_565
O6 Er1 2.254(6) 4_576
O6 Na1 2.806(6) 4_576
O8 Er1 2.258(5) 4_576

loop_
_geom_hbond_atom_site_label_D
_geom_hbond_atom_site_label_H
_geom_hbond_atom_site_label_A
_geom_hbond_distance_DH
_geom_hbond_distance_HA
_geom_hbond_distance_DA
_geom_hbond_angle_DHA
_geom_hbond_site_symmetry_A
O9 H9A O10 0.85 2.11 2.927(11) 160.7 3_776
O9 H9B O6 0.85 2.29 3.093(9) 158.7 2_746
O11 H11A O4 0.85 2.12 2.893(8) 150.6 3_776
O11 H11B O5 0.85 1.98 2.815(8) 168.3 4_575
O10 H10A O5 0.85 2.19 2.788(9) 126.9 3_776
O10 H10B O12 0.85 1.90 2.740(10) 171.8 2_655
O12 H12A O4 0.85 2.46 3.057(11) 128.4 3_676
O12 H12B O3 0.85 2.33 3.173(10) 171.9 2_645
C3 H3 O12 0.98 2.57 3.340(10) 135.2 3_666
C5 H5 O7 0.98 2.33 3.171(9) 143.1 2_656

loop_
_geom_torsion_atom_site_label_1
_geom_torsion_atom_site_label_2
_geom_torsion_atom_site_label_3
_geom_torsion_atom_site_label_4
_geom_torsion
_geom_torsion_site_symmetry_1
_geom_torsion_site_symmetry_4
Er1 O2 C1 Er1 169.0(9) 3_666 .
Er1 O2 C1 O1 165.5(5) 3_666 .
Er1 O2 C1 O1 -3.5(8) . .
Er1 O2 C1 C2 178.8(5) . .
Er1 O2 C1 C2 -12.2(12) 3_666 .
Er1 O7 C4 C3 -2.9(17) 3_666 .
Er1 O7 C4 O8 178.1(9) 3_666 .
Er1 O1 C1 O2 3.2(7) . .
Er1 O1 C1 C2 -179.3(7) . .
Er1 O4 C8 O3 8.2(7) 1_565 .
Er1 O4 C8 C7 -168.8(6) 1_565 .
Er1 O3 C8 O4 -8.4(8) 1_565 .
Er1 O3 C8 C7 168.6(6) 1_565 .
Na1 O1 C1 Er1 -150.8(15) . .
Na1 O1 C1 O2 -147.6(11) . .
Na1 O1 C1 C2 29.9(19) . .
O2 C1 C2 C3 76.0(8) . .
O2 C1 C2 C7 -176.9(6) . .
O7 C4 O8 Er1 -158.9(6) . 4_576
O5 C6 C5 C3 108.4(8) . .
O5 C6 C5 C7 4.0(10) . .
O5 C6 O6 Er1 171.3(5) . 4_576
O5 C6 O6 Na1 -54.8(8) . 4_576
O1 C1 C2 C3 -101.6(9) . .
O1 C1 C2 C7 5.5(11) . .
C6 C5 C7 C2 141.0(6) . .
C6 C5 C7 C8 -102.1(8) . .
C3 C4 O8 Er1 22.2(12) . 4_576
C3 C5 C7 C2 21.5(5) . .
C3 C5 C7 C8 138.4(6) . .
C4 C3 C5 C6 93.0(8) . .
C4 C3 C5 C7 -142.5(6) . .
C4 C3 C2 C1 -87.4(8) . .
C4 C3 C2 C7 144.6(6) . .
C5 C6 O6 Er1 -9.5(9) . 4_576
C5 C6 O6 Na1 124.4(5) . 4_576
C5 C3 C4 O7 140.0(7) . .
C5 C3 C4 O8 -41.1(9) . .
C5 C3 C2 C1 149.2(6) . .
C5 C3 C2 C7 21.2(5) . .
C5 C7 C2 C3 -21.6(5) . .
C5 C7 C2 C1 -142.7(7) . .
C5 C7 C8 Er1 -73(3) . 1_565
C5 C7 C8 O4 30.7(10) . .
C5 C7 C8 O3 -146.3(7) . .
C2 C3 C4 O7 35.4(9) . .
C2 C3 C4 O8 -145.7(7) . .
C2 C3 C5 C6 -145.6(6) . .
C2 C3 C5 C7 -21.1(5) . .
C2 C7 C8 Er1 30(3) . 1_565
C2 C7 C8 O4 133.7(7) . .
C2 C7 C8 O3 -43.3(9) . .
C8 C7 C2 C3 -143.0(6) . .
C8 C7 C2 C1 95.9(8) . .
O6 C6 C5 C3 -70.9(8) . .
O6 C6 C5 C7 -175.3(6) . .
